data_7234107
loop_
_publ_author_name
'Jun'ya Tsutsumi'
'Satoshi Matsuoka'
'Satoru Inoue'
'Hiromi Minemawari'
'Toshikazu Yamada'
'Tatsuo Hasegawa'

_publ_section_title
;
 N-type field-effect transistors based on layered crystalline
 donor-acceptor semiconductors with dialkylated benzothienobenzothiophenes
 as electron donors
;
_journal_name_full 'Journal of Materials Chemistry C'
_journal_page_first 1976
_journal_page_last 1981
_journal_paper_doi 10.1039/C4TC02481H
_journal_volume 3
_journal_year 2015
_chemical_formula_moiety 'C50 H60 N4 S2'
_chemical_formula_sum 'C50 H60 N4 S2'
_chemical_formula_weight 781.17
_chemical_name_systematic C12BTBT-TCNQ
_space_group_IT_number 2
_space_group_name_Hall '-P 1'
_space_group_name_H-M_alt 'P -1'
_symmetry_cell_setting triclinic
_symmetry_Int_Tables_number 2
_symmetry_space_group_name_Hall '-P 1'
_symmetry_space_group_name_H-M 'P -1'
_atom_sites_solution_hydrogens geom
_atom_sites_solution_primary direct
_atom_sites_solution_secondary difmap
_cell_angle_alpha 82.579(9)
_cell_angle_beta 88.358(10)
_cell_angle_gamma 73.252(7)
_cell_formula_units_Z 1
_cell_length_a 7.2075(9)
_cell_length_b 7.7416(9)
_cell_length_c 21.258(3)
_cell_measurement_reflns_used 3414
_cell_measurement_temperature 293
_cell_measurement_theta_max 27.50
_cell_measurement_theta_min 3.00
_cell_volume 1126.3(3)
_computing_cell_refinement 'CrystalClear-SM Expert 2.0 r4'
_computing_data_collection 'CrystalClear-SM Expert 2.0 r4 (Rigaku, 2009)'
_computing_data_reduction 'CrystalClear-SM Expert 2.0 r4'
_computing_molecular_graphics 'CrystalStructure 4.0'
_computing_publication_material 'CrystalStructure 4.0 (Rigaku, 2010)'
_computing_structure_refinement 'SHELXL97 (Sheldrick, 2008)'
_computing_structure_solution 'Il Milione (Burla, et al., 2007)'
_diffrn_ambient_temperature 293
_diffrn_detector_area_resol_mean 7.314
_diffrn_measured_fraction_theta_full 0.970
_diffrn_measured_fraction_theta_max 0.970
_diffrn_measurement_device_type 'Rigaku Mercury70'
_diffrn_measurement_method \w
_diffrn_radiation_type 'Mo K\a'
_diffrn_radiation_wavelength 0.71075
_diffrn_reflns_av_R_equivalents 0.0389
_diffrn_reflns_limit_h_max 9
_diffrn_reflns_limit_h_min -7
_diffrn_reflns_limit_k_max 9
_diffrn_reflns_limit_k_min -10
_diffrn_reflns_limit_l_max 27
_diffrn_reflns_limit_l_min -24
_diffrn_reflns_number 11522
_diffrn_reflns_theta_full 27.47
_diffrn_reflns_theta_max 27.47
_diffrn_standards_interval_count .
_diffrn_standards_number 0
_exptl_absorpt_coefficient_mu 0.156
_exptl_absorpt_correction_T_max 0.969
_exptl_absorpt_correction_T_min 0.928
_exptl_absorpt_correction_type numerical
_exptl_absorpt_process_details 'NUMABS (Rigaku, 1999)'
_exptl_crystal_colour black
_exptl_crystal_density_diffrn 1.152
_exptl_crystal_density_method 'not measured'
_exptl_crystal_description platelet
_exptl_crystal_F_000 456.00
_exptl_crystal_recrystallization_method 'Re-crystallisation from solvent: acetonitrile'
_exptl_crystal_size_max 0.440
_exptl_crystal_size_mid 0.100
_exptl_crystal_size_min 0.010
_refine_diff_density_max 0.710
_refine_diff_density_min -0.260
_refine_ls_extinction_method none
_refine_ls_goodness_of_fit_ref 1.046
_refine_ls_hydrogen_treatment constr
_refine_ls_number_parameters 253
_refine_ls_number_reflns 5016
_refine_ls_number_restraints 0
_refine_ls_R_factor_gt 0.0647
_refine_ls_shift/su_max 0.000
_refine_ls_structure_factor_coef Fsqd
_refine_ls_weighting_details 'w = 1/[\s^2^(Fo^2^)+(0.0672P)^2^+0.3517P] where P=(Fo^2^+2Fc^2^)/3'
_refine_ls_weighting_scheme calc
_refine_ls_wR_factor_ref 0.1798
_reflns_number_gt 2757
_reflns_number_total 5016
_reflns_threshold_expression F^2^>2.0\s(F^2^)
_cod_data_source_file 1000009.cif
_cod_data_source_block PCOD1000009
_cod_database_code 7234107

loop_
_symmetry_equiv_pos_site_id
_symmetry_equiv_pos_as_xyz
1 +X,+Y,+Z
2 -X,-Y,-Z

loop_
_atom_site_label
_atom_site_type_symbol
_atom_site_fract_x
_atom_site_fract_y
_atom_site_fract_z
_atom_site_U_iso_or_equiv
_atom_site_adp_type
_atom_site_occupancy
_atom_site_symmetry_multiplicity
_atom_site_calc_flag
_atom_site_refinement_flags
_atom_site_disorder_assembly
_atom_site_disorder_group
S1 S 0.41220(10) 0.28230(10) 0.00152(4) 0.0464(3) Uani 1.0 2 d . . .
N1 N 0.1950(5) 0.0866(5) -0.21218(16) 0.0789(9) Uani 1.0 2 d . . .
N2 N -0.0224(4) 0.5637(4) -0.11568(14) 0.0692(8) Uani 1.0 2 d . . .
C1 C 0.0295(4) 0.1095(4) -0.05591(13) 0.0382(7) Uani 1.0 2 d . . .
C2 C 0.4244(4) -0.0577(4) 0.08089(14) 0.0401(7) Uani 1.0 2 d . . .
C3 C 0.4579(4) 0.0500(4) 0.02348(13) 0.0401(7) Uani 1.0 2 d . . .
C4 C -0.0484(4) 0.1889(4) 0.00061(14) 0.0411(7) Uani 1.0 2 d . . .
C5 C 0.0596(4) 0.2166(4) -0.11015(14) 0.0421(7) Uani 1.0 2 d . . .
C6 C 0.5117(4) 0.2431(4) -0.07301(13) 0.0393(7) Uani 1.0 2 d . . .
C7 C 0.0756(4) -0.0850(4) -0.05353(14) 0.0422(7) Uani 1.0 2 d . . .
C8 C 0.5293(4) 0.3771(4) -0.12229(14) 0.0459(7) Uani 1.0 2 d . . .
C9 C 0.6108(4) 0.3253(4) -0.17929(14) 0.0450(7) Uani 1.0 2 d . . .
C10 C 0.3418(4) -0.0074(5) 0.13851(14) 0.0475(7) Uani 1.0 2 d . . .
C11 C 0.1351(4) 0.1437(5) -0.16696(16) 0.0499(8) Uani 1.0 2 d . . .
C12 C 0.6320(5) 0.4617(5) -0.23434(15) 0.0579(9) Uani 1.0 2 d . . .
C13 C 0.0136(4) 0.4101(5) -0.11296(15) 0.0488(8) Uani 1.0 2 d . . .
C14 C 0.6731(4) 0.1396(5) -0.18582(14) 0.0494(8) Uani 1.0 2 d . . .
C15 C 0.2804(4) 0.6143(5) -0.26783(16) 0.0583(9) Uani 1.0 2 d . . .
C16 C -0.5522(5) 0.9959(5) -0.39998(17) 0.0664(10) Uani 1.0 2 d . . .
C17 C -0.4002(5) 0.9644(5) -0.34845(17) 0.0611(9) Uani 1.0 2 d . . .
C18 C 0.4748(5) 0.4952(5) -0.28531(15) 0.0590(9) Uani 1.0 2 d . . .
C19 C 0.1254(5) 0.6476(5) -0.31846(16) 0.0629(9) Uani 1.0 2 d . . .
C20 C -0.2127(5) 0.8211(5) -0.35851(17) 0.0637(9) Uani 1.0 2 d . . .
C21 C -0.0613(4) 0.7883(5) -0.30688(16) 0.0583(9) Uani 1.0 2 d . . .
C22 C -0.8944(5) 1.1741(6) -0.43882(18) 0.0705(10) Uani 1.0 2 d . . .
C23 C -0.7359(5) 1.1432(6) -0.38984(17) 0.0681(10) Uani 1.0 2 d . . .
C24 C -1.0786(5) 1.3150(6) -0.4256(2) 0.0860(13) Uani 1.0 2 d . . .
C25 C -1.2391(6) 1.3476(8) -0.4730(3) 0.1144(18) Uani 1.0 2 d . . .
H1 H -0.0802 0.3143 0.0002 0.0494 Uiso 1.0 2 calc R . .
H2 H 0.1251 -0.1394 -0.0893 0.0507 Uiso 1.0 2 calc R . .
H3 H 0.4865 0.4994 -0.1167 0.0551 Uiso 1.0 2 calc R . .
H4 H 0.2976 0.1146 0.1445 0.0570 Uiso 1.0 2 calc R . .
H5 H 0.7583 0.4182 -0.2532 0.0695 Uiso 1.0 2 calc R . .
H6 H 0.6253 0.5758 -0.2188 0.0695 Uiso 1.0 2 calc R . .
H7 H 0.7269 0.1049 -0.2241 0.0593 Uiso 1.0 2 calc R . .
H8 H 0.2945 0.7304 -0.2598 0.0699 Uiso 1.0 2 calc R . .
H9 H 0.2379 0.5580 -0.2288 0.0699 Uiso 1.0 2 calc R . .
H10 H -0.4976 1.0281 -0.4405 0.0796 Uiso 1.0 2 calc R . .
H11 H -0.5840 0.8832 -0.4020 0.0796 Uiso 1.0 2 calc R . .
H12 H -0.3718 1.0783 -0.3457 0.0733 Uiso 1.0 2 calc R . .
H13 H -0.4541 0.9292 -0.3081 0.0733 Uiso 1.0 2 calc R . .
H14 H 0.5170 0.5513 -0.3244 0.0708 Uiso 1.0 2 calc R . .
H15 H 0.4607 0.3790 -0.2932 0.0708 Uiso 1.0 2 calc R . .
H16 H 0.1767 0.6853 -0.3589 0.0755 Uiso 1.0 2 calc R . .
H17 H 0.0976 0.5337 -0.3217 0.0755 Uiso 1.0 2 calc R . .
H18 H -0.1583 0.8569 -0.3987 0.0764 Uiso 1.0 2 calc R . .
H19 H -0.2414 0.7076 -0.3617 0.0764 Uiso 1.0 2 calc R . .
H20 H -0.0338 0.9020 -0.3031 0.0700 Uiso 1.0 2 calc R . .
H21 H -0.1143 0.7499 -0.2668 0.0700 Uiso 1.0 2 calc R . .
H22 H -0.8469 1.2109 -0.4800 0.0846 Uiso 1.0 2 calc R . .
H23 H -0.9230 1.0599 -0.4409 0.0846 Uiso 1.0 2 calc R . .
H24 H -0.7036 1.2563 -0.3893 0.0817 Uiso 1.0 2 calc R . .
H25 H -0.7864 1.1129 -0.3484 0.0817 Uiso 1.0 2 calc R . .
H26 H -1.1246 1.2784 -0.3841 0.1033 Uiso 1.0 2 calc R . .
H27 H -1.0494 1.4290 -0.4237 0.1033 Uiso 1.0 2 calc R . .
H28 H -1.2719 1.2366 -0.4746 0.1373 Uiso 1.0 2 calc R . .
H29 H -1.1974 1.3885 -0.5141 0.1373 Uiso 1.0 2 calc R . .
H30 H -1.3506 1.4386 -0.4606 0.1373 Uiso 1.0 2 calc R . .

loop_
_atom_site_aniso_label
_atom_site_aniso_U_11
_atom_site_aniso_U_22
_atom_site_aniso_U_33
_atom_site_aniso_U_12
_atom_site_aniso_U_13
_atom_site_aniso_U_23
S1 0.0453(4) 0.0401(5) 0.0498(5) -0.0055(3) -0.0006(3) -0.0068(4)
N1 0.085(2) 0.094(3) 0.062(3) -0.0290(18) 0.0138(17) -0.0219(19)
N2 0.084(2) 0.0504(19) 0.068(3) -0.0123(15) -0.0017(15) -0.0046(16)
C1 0.0302(13) 0.0409(16) 0.0437(17) -0.0083(11) -0.0040(11) -0.0098(13)
C2 0.0299(13) 0.0397(16) 0.0481(18) -0.0052(11) -0.0048(11) -0.0065(14)
C3 0.0339(13) 0.0381(16) 0.0448(18) -0.0037(11) -0.0044(11) -0.0069(13)
C4 0.0395(14) 0.0344(15) 0.0486(19) -0.0075(11) -0.0014(12) -0.0092(14)
C5 0.0384(14) 0.0435(17) 0.0433(18) -0.0093(12) -0.0038(12) -0.0061(14)
C6 0.0290(13) 0.0455(17) 0.0415(17) -0.0066(11) -0.0026(11) -0.0077(14)
C7 0.0386(14) 0.0391(16) 0.0474(19) -0.0048(12) -0.0002(12) -0.0140(14)
C8 0.0366(14) 0.0439(17) 0.054(2) -0.0067(12) -0.0069(13) -0.0053(15)
C9 0.0324(14) 0.0537(19) 0.0452(18) -0.0097(12) -0.0065(12) 0.0022(15)
C10 0.0445(15) 0.0481(18) 0.0475(19) -0.0066(13) -0.0036(13) -0.0114(15)
C11 0.0495(17) 0.054(2) 0.047(2) -0.0159(14) 0.0016(14) -0.0043(16)
C12 0.0496(17) 0.068(3) 0.052(2) -0.0164(15) -0.0004(14) 0.0067(17)
C13 0.0474(16) 0.048(2) 0.049(2) -0.0123(14) -0.0030(13) -0.0001(16)
C14 0.0450(16) 0.061(2) 0.0388(18) -0.0100(14) -0.0043(12) -0.0048(16)
C15 0.0553(18) 0.063(3) 0.052(2) -0.0107(15) -0.0038(14) -0.0027(17)
C16 0.061(2) 0.073(3) 0.062(3) -0.0112(17) -0.0098(16) -0.0127(19)
C17 0.0517(18) 0.065(3) 0.061(3) -0.0075(15) -0.0060(15) -0.0078(18)
C18 0.0582(18) 0.059(2) 0.049(2) -0.0059(15) -0.0032(15) 0.0067(17)
C19 0.0588(19) 0.066(3) 0.057(3) -0.0070(16) -0.0078(16) -0.0047(18)
C20 0.0554(19) 0.068(3) 0.063(3) -0.0086(16) -0.0073(16) -0.0079(19)
C21 0.0543(18) 0.058(2) 0.058(3) -0.0091(15) -0.0019(15) -0.0046(17)
C22 0.061(2) 0.076(3) 0.072(3) -0.0127(18) -0.0134(17) -0.010(2)
C23 0.0572(19) 0.078(3) 0.062(3) -0.0078(17) -0.0106(16) -0.009(2)
C24 0.061(3) 0.091(3) 0.094(4) -0.001(2) -0.016(2) -0.013(3)
C25 0.074(3) 0.129(5) 0.127(5) -0.013(3) -0.031(3) 0.000(4)

loop_
_atom_type_symbol
_atom_type_description
_atom_type_scat_dispersion_real
_atom_type_scat_dispersion_imag
_atom_type_scat_source
C C 0.0033 0.0016
;
International Tables for Crystallography
(1992, Vol. C, Tables 4.2.6.8 and 6.1.1.4)
;
H H 0.0000 0.0000
;
International Tables for Crystallography
(1992, Vol. C, Table 6.1.1.4)
;
N N 0.0061 0.0033
;
International Tables for Crystallography
(1992, Vol. C, Tables 4.2.6.8 and 6.1.1.4)
;
S S 0.1246 0.1234
;
International Tables for Crystallography
(1992, Vol. C, Tables 4.2.6.8 and 6.1.1.4)
;

loop_
_geom_angle_atom_site_label_1
_geom_angle_atom_site_label_2
_geom_angle_atom_site_label_3
_geom_angle
_geom_angle_publ_flag
_geom_angle_site_symmetry_1
_geom_angle_site_symmetry_2
_geom_angle_site_symmetry_3
C3 S1 C6 90.27(14) yes . . .
C4 C1 C5 121.1(3) yes . . .
C4 C1 C7 117.7(3) yes . . .
C5 C1 C7 121.2(3) yes . . .
C3 C2 C6 109.6(3) yes . . 2_655
C3 C2 C10 131.3(3) yes . . .
C6 C2 C10 119.1(3) yes 2_655 . .
S1 C3 C2 133.1(3) yes . . .
S1 C3 C3 112.9(2) yes . . 2_655
C2 C3 C3 114.0(3) yes . . 2_655
C1 C4 C7 121.2(3) yes . . 2_555
C1 C5 C11 122.8(3) yes . . .
C1 C5 C13 121.5(3) yes . . .
C11 C5 C13 115.6(3) yes . . .
S1 C6 C2 113.3(2) yes . . 2_655
S1 C6 C8 125.9(3) yes . . .
C2 C6 C8 120.8(3) yes 2_655 . .
C1 C7 C4 121.1(3) yes . . 2_555
C6 C8 C9 119.5(3) yes . . .
C8 C9 C12 122.3(3) yes . . .
C8 C9 C14 118.5(3) yes . . .
C12 C9 C14 119.2(3) yes . . .
C2 C10 C14 119.1(3) yes . . 2_655
N1 C11 C5 179.7(4) yes . . .
C9 C12 C18 112.4(3) yes . . .
N2 C13 C5 179.4(4) yes . . .
C9 C14 C10 123.0(3) yes . . 2_655
C18 C15 C19 113.7(3) yes . . .
C17 C16 C23 113.7(4) yes . . .
C16 C17 C20 114.6(3) yes . . .
C12 C18 C15 113.8(3) yes . . .
C15 C19 C21 114.8(3) yes . . .
C17 C20 C21 114.8(3) yes . . .
C19 C21 C20 113.9(3) yes . . .
C23 C22 C24 114.0(4) yes . . .
C16 C23 C22 115.4(4) yes . . .
C22 C24 C25 115.3(4) yes . . .
C1 C4 H1 119.410 no . . .
C7 C4 H1 119.421 no 2_555 . .
C1 C7 H2 119.431 no . . .
C4 C7 H2 119.445 no 2_555 . .
C6 C8 H3 120.264 no . . .
C9 C8 H3 120.262 no . . .
C2 C10 H4 120.430 no . . .
C14 C10 H4 120.437 no 2_655 . .
C9 C12 H5 109.118 no . . .
C9 C12 H6 109.113 no . . .
C18 C12 H5 109.101 no . . .
C18 C12 H6 109.112 no . . .
H5 C12 H6 107.848 no . . .
C9 C14 H7 118.506 no . . .
C10 C14 H7 118.504 no 2_655 . .
C18 C15 H8 108.826 no . . .
C18 C15 H9 108.826 no . . .
C19 C15 H8 108.831 no . . .
C19 C15 H9 108.834 no . . .
H8 C15 H9 107.679 no . . .
C17 C16 H10 108.839 no . . .
C17 C16 H11 108.836 no . . .
C23 C16 H10 108.828 no . . .
C23 C16 H11 108.834 no . . .
H10 C16 H11 107.690 no . . .
C16 C17 H12 108.601 no . . .
C16 C17 H13 108.601 no . . .
C20 C17 H12 108.604 no . . .
C20 C17 H13 108.605 no . . .
H12 C17 H13 107.569 no . . .
C12 C18 H14 108.791 no . . .
C12 C18 H15 108.787 no . . .
C15 C18 H14 108.793 no . . .
C15 C18 H15 108.790 no . . .
H14 C18 H15 107.685 no . . .
C15 C19 H16 108.554 no . . .
C15 C19 H17 108.558 no . . .
C21 C19 H16 108.562 no . . .
C21 C19 H17 108.559 no . . .
H16 C19 H17 107.546 no . . .
C17 C20 H18 108.571 no . . .
C17 C20 H19 108.573 no . . .
C21 C20 H18 108.570 no . . .
C21 C20 H19 108.574 no . . .
H18 C20 H19 107.547 no . . .
C19 C21 H20 108.780 no . . .
C19 C21 H21 108.785 no . . .
C20 C21 H20 108.784 no . . .
C20 C21 H21 108.781 no . . .
H20 C21 H21 107.667 no . . .
C23 C22 H22 108.739 no . . .
C23 C22 H23 108.746 no . . .
C24 C22 H22 108.748 no . . .
C24 C22 H23 108.743 no . . .
H22 C22 H23 107.649 no . . .
C16 C23 H24 108.430 no . . .
C16 C23 H25 108.423 no . . .
C22 C23 H24 108.437 no . . .
C22 C23 H25 108.426 no . . .
H24 C23 H25 107.460 no . . .
C22 C24 H26 108.451 no . . .
C22 C24 H27 108.447 no . . .
C25 C24 H26 108.441 no . . .
C25 C24 H27 108.445 no . . .
H26 C24 H27 107.489 no . . .
C24 C25 H28 109.471 no . . .
C24 C25 H29 109.477 no . . .
C24 C25 H30 109.472 no . . .
H28 C25 H29 109.462 no . . .
H28 C25 H30 109.471 no . . .
H29 C25 H30 109.474 no . . .

loop_
_geom_bond_atom_site_label_1
_geom_bond_atom_site_label_2
_geom_bond_distance
_geom_bond_publ_flag
_geom_bond_site_symmetry_1
_geom_bond_site_symmetry_2
S1 C3 1.735(3) yes . .
S1 C6 1.746(3) yes . .
N1 C11 1.132(5) yes . .
N2 C13 1.136(5) yes . .
C1 C4 1.446(4) yes . .
C1 C5 1.381(4) yes . .
C1 C7 1.440(4) yes . .
C2 C3 1.442(4) yes . .
C2 C6 1.407(4) yes . 2_655
C2 C10 1.398(5) yes . .
C3 C3 1.363(4) yes . 2_655
C4 C7 1.340(4) yes . 2_555
C5 C11 1.426(5) yes . .
C5 C13 1.431(5) yes . .
C6 C8 1.406(4) yes . .
C8 C9 1.387(5) yes . .
C9 C12 1.507(5) yes . .
C9 C14 1.401(5) yes . .
C10 C14 1.365(5) yes . 2_655
C12 C18 1.534(5) yes . .
C15 C18 1.505(4) yes . .
C15 C19 1.518(5) yes . .
C16 C17 1.518(5) yes . .
C16 C23 1.509(5) yes . .
C17 C20 1.511(4) yes . .
C19 C21 1.505(4) yes . .
C20 C21 1.515(5) yes . .
C22 C23 1.514(5) yes . .
C22 C24 1.502(5) yes . .
C24 C25 1.500(7) yes . .
C4 H1 0.930 no . .
C7 H2 0.930 no . .
C8 H3 0.930 no . .
C10 H4 0.930 no . .
C12 H5 0.970 no . .
C12 H6 0.970 no . .
C14 H7 0.930 no . .
C15 H8 0.970 no . .
C15 H9 0.970 no . .
C16 H10 0.970 no . .
C16 H11 0.970 no . .
C17 H12 0.970 no . .
C17 H13 0.970 no . .
C18 H14 0.970 no . .
C18 H15 0.970 no . .
C19 H16 0.970 no . .
C19 H17 0.970 no . .
C20 H18 0.970 no . .
C20 H19 0.970 no . .
C21 H20 0.970 no . .
C21 H21 0.970 no . .
C22 H22 0.970 no . .
C22 H23 0.970 no . .
C23 H24 0.970 no . .
C23 H25 0.970 no . .
C24 H26 0.970 no . .
C24 H27 0.970 no . .
C25 H28 0.960 no . .
C25 H29 0.960 no . .
C25 H30 0.960 no . .

loop_
_geom_contact_atom_site_label_1
_geom_contact_atom_site_label_2
_geom_contact_distance
_geom_contact_publ_flag
_geom_contact_site_symmetry_1
_geom_contact_site_symmetry_2
S1 C10 3.557(3) no . .
N1 C1 3.506(5) no . .
N1 C13 3.428(5) no . .
N2 C1 3.498(5) no . .
N2 C11 3.431(5) no . .
C1 C1 2.832(4) no . 2_555
C2 C9 2.809(4) no . 2_655
C4 C4 2.808(4) no . 2_555
C4 C13 2.876(5) no . .
C6 C14 2.747(4) no . .
C7 C7 2.812(5) no . 2_555
C7 C11 2.900(5) no . .
C8 C10 2.807(5) no . 2_655
C8 C18 3.472(5) no . .
C9 C15 3.212(4) no . .
C14 C18 3.239(4) no . .
S1 C4 3.597(3) no . .
N1 C10 3.584(5) no . 2_655
N2 C4 3.429(5) no . 2_565
N2 C7 3.425(5) no . 1_565
N2 C10 3.523(4) no . 2_565
C1 C2 3.473(4) no . 2_555
C1 C3 3.446(4) no . .
C1 C3 3.598(4) no . 2_655
C1 C6 3.590(4) no . 1_455
C1 C10 3.566(5) no . 2_555
C2 C1 3.473(4) no . 2_555
C2 C7 3.494(4) no . 2_555
C2 C11 3.559(4) no . 2_655
C3 C1 3.446(4) no . .
C3 C1 3.598(4) no . 2_655
C3 C4 3.523(4) no . .
C3 C7 3.533(4) no . 2_655
C4 S1 3.597(3) no . .
C4 N2 3.429(5) no . 2_565
C4 C3 3.523(4) no . .
C4 C6 3.468(4) no . 1_455
C5 C6 3.444(4) no . .
C5 C9 3.423(4) no . 1_455
C5 C14 3.488(5) no . 1_455
C6 C1 3.590(4) no . 1_655
C6 C4 3.468(4) no . 1_655
C6 C5 3.444(4) no . .
C6 C13 3.535(4) no . .
C7 N2 3.425(5) no . 1_545
C7 C2 3.494(4) no . 2_555
C7 C3 3.533(4) no . 2_655
C7 C10 3.401(4) no . 2_555
C8 C13 3.585(5) no . 1_655
C9 C5 3.423(4) no . 1_655
C9 C13 3.524(5) no . 1_655
C10 N1 3.584(5) no . 2_655
C10 N2 3.523(4) no . 2_565
C10 C1 3.566(5) no . 2_555
C10 C7 3.401(4) no . 2_555
C11 C2 3.559(4) no . 2_655
C11 C14 3.376(5) no . 1_455
C13 C6 3.535(4) no . .
C13 C8 3.585(5) no . 1_455
C13 C9 3.524(5) no . 1_455
C14 C5 3.488(5) no . 1_655
C14 C11 3.376(5) no . 1_655
S1 H3 2.9632 no . .
S1 H4 3.3262 no . .
N1 H2 3.0639 no . .
N2 H1 3.0248 no . .
C1 H1 3.2604 no . 2_555
C1 H2 3.2662 no . 2_555
C2 H3 3.2831 no . 2_655
C2 H7 3.2170 no . 2_655
C3 H4 2.8346 no . .
C4 H2 3.3119 no . .
C5 H1 2.6415 no . .
C5 H2 2.6387 no . .
C6 H4 3.2623 no . 2_655
C7 H1 3.3108 no . .
C8 H5 3.2224 no . .
C8 H6 2.6030 no . .
C8 H7 3.2294 no . .
C8 H9 3.0421 no . .
C9 H4 3.2654 no . 2_655
C9 H8 3.5606 no . .
C9 H9 2.9081 no . .
C9 H14 3.3286 no . .
C9 H15 2.6152 no . .
C11 H2 2.5850 no . .
C12 H3 2.7016 no . .
C12 H7 2.6286 no . .
C12 H8 2.7209 no . .
C12 H9 2.7235 no . .
C13 H1 2.5556 no . .
C14 H3 3.2420 no . .
C14 H5 2.6450 no . .
C14 H6 3.2783 no . .
C14 H15 2.9086 no . .
C15 H3 3.4775 no . .
C15 H5 3.3452 no . .
C15 H6 2.6445 no . .
C15 H20 2.7223 no . .
C15 H21 2.7340 no . .
C16 H18 2.7300 no . .
C16 H19 2.7232 no . .
C16 H22 2.7599 no . .
C16 H23 2.7209 no . .
C17 H20 2.7252 no . .
C17 H21 2.7396 no . .
C17 H24 2.7197 no . .
C17 H25 2.6880 no . .
C18 H3 3.5921 no . .
C18 H7 3.1745 no . .
C18 H16 2.6469 no . .
C18 H17 2.7702 no . .
C19 H14 2.7069 no . .
C19 H15 2.7095 no . .
C19 H18 2.7001 no . .
C19 H19 2.7148 no . .
C20 H10 2.7224 no . .
C20 H11 2.7448 no . .
C20 H16 2.6989 no . .
C20 H17 2.7106 no . .
C21 H8 2.6738 no . .
C21 H9 2.7948 no . .
C21 H12 2.7312 no . .
C21 H13 2.7245 no . .
C22 H10 2.7563 no . .
C22 H11 2.7255 no . .
C22 H28 2.7351 no . .
C22 H29 2.7405 no . .
C22 H30 3.3441 no . .
C23 H12 2.6981 no . .
C23 H13 2.7208 no . .
C23 H26 2.6991 no . .
C23 H27 2.7059 no . .
C24 H24 2.7250 no . .
C24 H25 2.6852 no . .
C25 H22 2.7250 no . .
C25 H23 2.7182 no . .
H1 H2 2.2540 no . 2_555
H3 H5 3.4770 no . .
H3 H6 2.4390 no . .
H3 H8 3.4317 no . .
H3 H9 2.9309 no . .
H4 H7 2.2796 no . 2_655
H5 H7 2.4971 no . .
H5 H8 3.5096 no . .
H5 H14 2.2565 no . .
H5 H15 2.4416 no . .
H6 H7 3.5217 no . .
H6 H8 2.4654 no . .
H6 H9 2.8496 no . .
H6 H14 2.4450 no . .
H6 H15 2.8285 no . .
H7 H15 2.7111 no . .
H8 H14 2.3375 no . .
H8 H15 2.8129 no . .
H8 H16 2.3969 no . .
H8 H17 2.8170 no . .
H8 H20 2.4919 no . .
H8 H21 2.9136 no . .
H9 H14 2.8129 no . .
H9 H15 2.3355 no . .
H9 H16 2.8166 no . .
H9 H17 2.2978 no . .
H9 H20 3.0839 no . .
H9 H21 2.6341 no . .
H10 H12 2.3560 no . .
H10 H13 2.8211 no . .
H10 H18 2.5460 no . .
H10 H19 2.9731 no . .
H10 H22 2.6087 no . .
H10 H23 3.0040 no . .
H10 H24 2.3242 no . .
H10 H25 2.8122 no . .
H11 H12 2.8210 no . .
H11 H13 2.3376 no . .
H11 H18 3.0183 no . .
H11 H19 2.5628 no . .
H11 H22 3.0170 no . .
H11 H23 2.5340 no . .
H11 H24 2.8124 no . .
H11 H25 2.3495 no . .
H12 H18 2.3352 no . .
H12 H19 2.8135 no . .
H12 H20 2.5506 no . .
H12 H21 3.0127 no . .
H12 H24 2.5255 no . .
H12 H25 2.9240 no . .
H13 H18 2.8134 no . .
H13 H19 2.3408 no . .
H13 H20 2.9798 no . .
H13 H21 2.5589 no . .
H13 H24 3.0079 no . .
H13 H25 2.5161 no . .
H14 H16 2.4634 no . .
H14 H17 3.0634 no . .
H15 H16 2.8766 no . .
H15 H17 2.5975 no . .
H16 H18 2.5075 no . .
H16 H19 2.9701 no . .
H16 H20 2.3383 no . .
H16 H21 2.8100 no . .
H17 H18 2.9654 no . .
H17 H19 2.5358 no . .
H17 H20 2.8100 no . .
H17 H21 2.3288 no . .
H18 H20 2.3493 no . .
H18 H21 2.8181 no . .
H19 H20 2.8183 no . .
H19 H21 2.3375 no . .
H22 H24 2.3250 no . .
H22 H25 2.8154 no . .
H22 H26 2.8068 no . .
H22 H27 2.3272 no . .
H22 H28 3.0118 no . .
H22 H29 2.5774 no . .
H22 H30 3.5880 no . .
H23 H24 2.8156 no . .
H23 H25 2.3572 no . .
H23 H26 2.3328 no . .
H23 H27 2.8068 no . .
H23 H28 2.5644 no . .
H23 H29 3.0096 no . .
H23 H30 3.5805 no . .
H24 H26 2.9892 no . .
H24 H27 2.5427 no . .
H25 H26 2.4928 no . .
H25 H27 2.9381 no . .
H26 H28 2.3261 no . .
H26 H29 2.8024 no . .
H26 H30 2.3025 no . .
H27 H28 2.8025 no . .
H27 H29 2.3220 no . .
H27 H30 2.3067 no . .
S1 H1 3.4864 no . .
S1 H1 3.3389 no . 2_565
S1 H3 3.3565 no . 2_665
N1 H5 3.4903 no . 1_455
N1 H7 3.3513 no . 1_455
N1 H8 2.9466 no . 1_545
N1 H13 3.2576 no . 1_645
N1 H20 3.2794 no . 1_545
N1 H25 2.8785 no . 1_645
N2 H1 2.9270 no . 2_565
N2 H2 2.9153 no . 1_565
N2 H3 3.5567 no . .
N2 H4 2.7093 no . 2_565
N2 H6 3.3758 no . 1_455
N2 H9 3.0043 no . .
N2 H21 3.3485 no . .
C6 H1 3.5772 no . 1_655
C7 H4 3.4347 no . 2_555
C10 H2 3.3766 no . 2_555
C11 H5 3.3481 no . 1_455
C11 H7 3.3214 no . 1_455
C11 H9 3.5763 no . .
C12 H19 3.3636 no . 1_655
C12 H21 3.2681 no . 1_655
C13 H1 3.5362 no . 2_565
C13 H5 3.5329 no . 1_455
C13 H6 3.4774 no . 1_455
C13 H9 3.1781 no . .
C14 H12 3.5276 no . 1_645
C14 H13 3.5139 no . 1_645
C14 H20 3.5651 no . 1_645
C14 H21 3.5976 no . 1_645
C15 H11 3.5915 no . 1_655
C15 H13 3.5206 no . 1_655
C16 H10 3.4226 no . 2_474
C16 H14 3.5075 no . 1_455
C16 H16 3.5254 no . 1_455
C16 H28 3.3606 no . 1_655
C17 H7 3.2345 no . 1_465
C17 H8 3.5848 no . 1_455
C17 H14 3.3921 no . 1_455
C17 H15 3.4258 no . 1_465
C17 H26 3.5565 no . 1_655
C17 H28 3.4655 no . 1_655
C18 H11 3.5714 no . 1_655
C18 H12 3.4952 no . 1_645
C18 H13 3.5135 no . 1_655
C18 H19 3.2532 no . 1_655
C18 H24 3.5431 no . 1_645
C19 H11 3.4662 no . 1_655
C19 H24 3.4475 no . 1_645
C19 H27 3.4389 no . 1_645
C20 H14 3.2494 no . 1_455
C20 H22 3.4786 no . 2_474
C20 H23 3.4676 no . 1_655
C20 H27 3.3846 no . 1_645
C21 H5 3.5240 no . 1_455
C21 H6 3.5232 no . 1_455
C21 H7 3.1993 no . 1_465
C22 H18 3.5263 no . 1_455
C22 H18 3.4964 no . 2_474
C23 H15 3.4907 no . 1_465
C23 H17 3.4088 no . 1_465
C23 H20 3.5621 no . 1_455
C24 H12 3.4542 no . 1_455
C24 H17 3.4233 no . 1_465
C24 H19 3.3726 no . 1_465
C24 H29 3.5492 no . 2_384
C25 H10 3.4943 no . 1_455
C25 H12 3.4829 no . 1_455
C25 H30 3.2088 no . 2_284
H1 S1 3.4864 no . .
H1 S1 3.3389 no . 2_565
H1 N2 2.9270 no . 2_565
H1 C6 3.5772 no . 1_455
H1 C13 3.5362 no . 2_565
H1 H1 3.3929 no . 2_565
H2 N2 2.9153 no . 1_545
H2 C10 3.3766 no . 2_555
H2 H3 3.3280 no . 1_545
H2 H4 3.2410 no . 2_555
H3 S1 3.3565 no . 2_665
H3 N2 3.5567 no . .
H3 H2 3.3280 no . 1_565
H4 N2 2.7093 no . 2_565
H4 C7 3.4347 no . 2_555
H4 H2 3.2410 no . 2_555
H4 H6 3.2165 no . 2_665
H4 H21 3.0519 no . 2_565
H5 N1 3.4903 no . 1_655
H5 C11 3.3481 no . 1_655
H5 C13 3.5329 no . 1_655
H5 C21 3.5240 no . 1_655
H5 H17 3.1015 no . 1_655
H5 H19 3.0006 no . 1_655
H5 H21 2.9452 no . 1_655
H5 H26 3.1207 no . 1_745
H6 N2 3.3758 no . 1_655
H6 C13 3.4774 no . 1_655
H6 C21 3.5232 no . 1_655
H6 H4 3.2165 no . 2_665
H6 H13 3.0387 no . 1_655
H6 H19 3.2836 no . 1_655
H6 H21 2.7152 no . 1_655
H7 N1 3.3513 no . 1_655
H7 C11 3.3214 no . 1_655
H7 C17 3.2345 no . 1_645
H7 C21 3.1993 no . 1_645
H7 H12 2.7476 no . 1_645
H7 H13 2.9200 no . 1_645
H7 H20 2.6861 no . 1_645
H7 H21 2.9084 no . 1_645
H8 N1 2.9466 no . 1_565
H8 C17 3.5848 no . 1_655
H8 H11 3.2893 no . 1_655
H8 H13 2.7925 no . 1_655
H8 H25 3.2068 no . 1_655
H9 N2 3.0043 no . .
H9 C11 3.5763 no . .
H9 C13 3.1781 no . .
H10 C16 3.4226 no . 2_474
H10 C25 3.4943 no . 1_655
H10 H10 2.6236 no . 2_474
H10 H11 3.3994 no . 2_474
H10 H22 3.2189 no . 2_474
H10 H28 2.6309 no . 1_655
H11 C15 3.5915 no . 1_455
H11 C18 3.5714 no . 1_455
H11 C19 3.4662 no . 1_455
H11 H8 3.2893 no . 1_455
H11 H10 3.3994 no . 2_474
H11 H14 2.7832 no . 1_455
H11 H16 2.6884 no . 1_455
H11 H28 3.1875 no . 2_374
H12 C14 3.5276 no . 1_465
H12 C18 3.4952 no . 1_465
H12 C24 3.4542 no . 1_655
H12 C25 3.4829 no . 1_655
H12 H7 2.7476 no . 1_465
H12 H15 2.6635 no . 1_465
H12 H26 2.7241 no . 1_655
H12 H28 3.0105 no . 1_655
H12 H30 3.4981 no . 1_655
H13 N1 3.2576 no . 1_465
H13 C14 3.5139 no . 1_465
H13 C15 3.5206 no . 1_455
H13 C18 3.5135 no . 1_455
H13 H6 3.0387 no . 1_455
H13 H7 2.9200 no . 1_465
H13 H8 2.7925 no . 1_455
H13 H14 3.0560 no . 1_455
H13 H15 3.4123 no . 1_465
H14 C16 3.5075 no . 1_655
H14 C17 3.3921 no . 1_655
H14 C20 3.2494 no . 1_655
H14 H11 2.7832 no . 1_655
H14 H13 3.0560 no . 1_655
H14 H19 2.4522 no . 1_655
H14 H24 3.5609 no . 1_645
H14 H26 3.1788 no . 1_745
H14 H30 3.1722 no . 1_745
H15 C17 3.4258 no . 1_645
H15 C23 3.4907 no . 1_645
H15 H12 2.6635 no . 1_645
H15 H13 3.4123 no . 1_645
H15 H24 2.7870 no . 1_645
H15 H25 3.4128 no . 1_645
H15 H26 3.4627 no . 1_745
H16 C16 3.5254 no . 1_655
H16 H11 2.6884 no . 1_655
H16 H23 3.0869 no . 1_655
H16 H24 3.3263 no . 1_645
H16 H25 3.4326 no . 1_655
H16 H27 3.3450 no . 1_645
H16 H28 3.5923 no . 2_474
H16 H29 2.8222 no . 2_474
H17 C23 3.4088 no . 1_645
H17 C24 3.4233 no . 1_645
H17 H5 3.1015 no . 1_455
H17 H24 2.7637 no . 1_645
H17 H25 3.2423 no . 1_645
H17 H26 3.2945 no . 1_645
H17 H27 2.7500 no . 1_645
H17 H29 3.5541 no . 2_474
H18 C22 3.5263 no . 1_655
H18 C22 3.4964 no . 2_474
H18 H22 2.6947 no . 2_474
H18 H23 2.6906 no . 1_655
H18 H23 3.4536 no . 2_474
H18 H26 3.3949 no . 1_655
H18 H27 3.2872 no . 1_645
H18 H28 3.0629 no . 1_655
H18 H29 3.3847 no . 2_474
H19 C12 3.3636 no . 1_455
H19 C18 3.2532 no . 1_455
H19 C24 3.3726 no . 1_645
H19 H5 3.0006 no . 1_455
H19 H6 3.2836 no . 1_455
H19 H14 2.4522 no . 1_455
H19 H22 3.4182 no . 2_474
H19 H26 3.2784 no . 1_645
H19 H27 2.6857 no . 1_645
H19 H30 3.3974 no . 1_645
H20 N1 3.2794 no . 1_565
H20 C14 3.5651 no . 1_465
H20 C23 3.5621 no . 1_655
H20 H7 2.6861 no . 1_465
H20 H23 3.1958 no . 1_655
H20 H25 2.8188 no . 1_655
H20 H26 3.0903 no . 1_655
H21 N2 3.3485 no . .
H21 C12 3.2681 no . 1_455
H21 C14 3.5976 no . 1_465
H21 H4 3.0519 no . 2_565
H21 H5 2.9452 no . 1_455
H21 H6 2.7152 no . 1_455
H21 H7 2.9084 no . 1_465
H22 C20 3.4786 no . 2_474
H22 H10 3.2189 no . 2_474
H22 H18 2.6947 no . 2_474
H22 H19 3.4182 no . 2_474
H22 H27 3.1511 no . 2_384
H22 H28 3.5736 no . 2_374
H22 H29 3.1940 no . 2_384
H22 H30 3.4953 no . 2_384
H23 C20 3.4676 no . 1_455
H23 H16 3.0869 no . 1_455
H23 H18 2.6906 no . 1_455
H23 H18 3.4536 no . 2_474
H23 H20 3.1958 no . 1_455
H23 H23 3.1245 no . 2_374
H23 H28 3.0867 no . 2_374
H23 H29 3.5770 no . 2_374
H24 C18 3.5431 no . 1_465
H24 C19 3.4475 no . 1_465
H24 H14 3.5609 no . 1_465
H24 H15 2.7870 no . 1_465
H24 H16 3.3263 no . 1_465
H24 H17 2.7637 no . 1_465
H24 H28 3.5312 no . 1_655
H24 H29 3.1279 no . 2_384
H24 H30 3.4725 no . 1_655
H25 N1 2.8785 no . 1_465
H25 H8 3.2068 no . 1_455
H25 H15 3.4128 no . 1_465
H25 H16 3.4326 no . 1_455
H25 H17 3.2423 no . 1_465
H25 H20 2.8188 no . 1_455
H26 C17 3.5565 no . 1_455
H26 H5 3.1207 no . 1_365
H26 H12 2.7241 no . 1_455
H26 H14 3.1788 no . 1_365
H26 H15 3.4627 no . 1_365
H26 H17 3.2945 no . 1_465
H26 H18 3.3949 no . 1_455
H26 H19 3.2784 no . 1_465
H26 H20 3.0903 no . 1_455
H27 C19 3.4389 no . 1_465
H27 C20 3.3846 no . 1_465
H27 H16 3.3450 no . 1_465
H27 H17 2.7500 no . 1_465
H27 H18 3.2872 no . 1_465
H27 H19 2.6857 no . 1_465
H27 H22 3.1511 no . 2_384
H27 H27 3.4109 no . 2_384
H27 H29 2.7824 no . 2_384
H28 C16 3.3606 no . 1_455
H28 C17 3.4655 no . 1_455
H28 H10 2.6309 no . 1_455
H28 H11 3.1875 no . 2_374
H28 H12 3.0105 no . 1_455
H28 H16 3.5923 no . 2_474
H28 H18 3.0629 no . 1_455
H28 H22 3.5736 no . 2_374
H28 H23 3.0867 no . 2_374
H28 H24 3.5312 no . 1_455
H28 H30 3.3168 no . 2_284
H29 C24 3.5492 no . 2_384
H29 H16 2.8222 no . 2_474
H29 H17 3.5541 no . 2_474
H29 H18 3.3847 no . 2_474
H29 H22 3.1940 no . 2_384
H29 H23 3.5770 no . 2_374
H29 H24 3.1279 no . 2_384
H29 H27 2.7824 no . 2_384
H29 H30 3.1773 no . 2_284
H30 C25 3.2088 no . 2_284
H30 H12 3.4981 no . 1_455
H30 H14 3.1722 no . 1_365
H30 H19 3.3974 no . 1_465
H30 H22 3.4953 no . 2_384
H30 H24 3.4725 no . 1_455
H30 H28 3.3168 no . 2_284
H30 H29 3.1773 no . 2_284
H30 H30 2.6396 no . 2_284

loop_
_geom_torsion_atom_site_label_1
_geom_torsion_atom_site_label_2
_geom_torsion_atom_site_label_3
_geom_torsion_atom_site_label_4
_geom_torsion
_geom_torsion_publ_flag
_geom_torsion_site_symmetry_1
_geom_torsion_site_symmetry_2
_geom_torsion_site_symmetry_3
_geom_torsion_site_symmetry_4
C3 S1 C6 C2 0.73(18) no . . . 2_655
C3 S1 C6 C8 -179.7(2) no . . . .
C6 S1 C3 C2 179.7(3) no . . . .
C6 S1 C3 C3 -0.51(19) no . . . 2_655
C4 C1 C5 C11 -179.6(3) no . . . .
C4 C1 C5 C13 -0.6(4) no . . . .
C5 C1 C4 C7 -179.2(3) no . . . 2_555
C4 C1 C7 C4 -0.4(4) no . . . 2_555
C7 C1 C4 C7 0.4(4) no . . . 2_555
C5 C1 C7 C4 179.2(3) no . . . 2_555
C7 C1 C5 C11 0.7(4) no . . . .
C7 C1 C5 C13 179.8(3) no . . . .
C3 C2 C6 S1 0.8(3) no . . 2_655 2_655
C3 C2 C6 C8 -179.6(2) no . . 2_655 2_655
C6 C2 C3 S1 179.4(3) no 2_655 . . .
C6 C2 C3 C3 -0.4(3) no 2_655 . . 2_655
C3 C2 C10 C14 179.7(3) no . . . 2_655
C10 C2 C3 S1 0.2(5) no . . . .
C10 C2 C3 C3 -179.6(3) no . . . 2_655
C6 C2 C10 C14 0.6(4) no 2_655 . . 2_655
C10 C2 C6 S1 -179.9(2) no . . 2_655 2_655
C10 C2 C6 C8 -0.3(4) no . . 2_655 2_655
S1 C3 C3 S1 180(184305) no . . 2_655 2_655
S1 C3 C3 C2 0.2(3) no . . 2_655 2_655
C2 C3 C3 S1 -0.2(3) no . . 2_655 2_655
C2 C3 C3 C2 -180(184305) no . . 2_655 2_655
C1 C4 C7 C1 -0.4(4) no . . 2_555 2_555
S1 C6 C8 C9 -179.64(17) no . . . .
C2 C6 C8 C9 -0.1(4) no 2_655 . . .
C6 C8 C9 C12 179.3(3) no . . . .
C6 C8 C9 C14 0.1(4) no . . . .
C8 C9 C12 C18 -101.1(4) no . . . .
C8 C9 C14 C10 -0.4(4) no . . . 2_655
C12 C9 C14 C10 -179.6(3) no . . . 2_655
C14 C9 C12 C18 78.0(3) no . . . .
C2 C10 C14 C9 -0.7(5) no . . 2_655 2_655
C9 C12 C18 C15 76.4(4) no . . . .
C18 C15 C19 C21 -171.1(3) no . . . .
C19 C15 C18 C12 179.8(3) no . . . .
C17 C16 C23 C22 -177.7(3) no . . . .
C23 C16 C17 C20 -178.4(3) no . . . .
C16 C17 C20 C21 -179.5(3) no . . . .
C15 C19 C21 C20 179.2(3) no . . . .
C17 C20 C21 C19 -178.9(3) no . . . .
C23 C22 C24 C25 -179.5(3) no . . . .
C24 C22 C23 C16 177.1(3) no . . . .
